data_7101722
loop_
_publ_author_name
'Izzet, Guillaume'
'Zeng, Xianshun'
'Akdas, Huriye'
'Marrot, J\'er\^ome'
'Reinaud, Olivia'

_publ_section_title
;
 Drastic effects of the second coordination sphere on neutral vs.
 anionic guest binding to a biomimetic Cu(II) center embedded in a
 calix[6]aza-cryptand.
;
_journal_issue 8
_journal_name_full 'Chemical communications (Cambridge, England)'
_journal_page_first 810
_journal_page_last 812
_journal_paper_doi 10.1039/b613564a
_journal_year 2007
_chemical_formula_sum 'C92 H111 Cl2 Cu N5 O14'
_chemical_formula_weight 1645.30
_chemical_name_systematic
;
?
;
_space_group_IT_number 15
_symmetry_cell_setting monoclinic
_symmetry_space_group_name_Hall '-C 2yc'
_symmetry_space_group_name_H-M 'C 1 2/c 1'
_atom_sites_solution_hydrogens geom
_atom_sites_solution_primary direct
_atom_sites_solution_secondary difmap
_audit_creation_method SHELXL-97
_cell_angle_alpha 90.00
_cell_angle_beta 102.349(3)
_cell_angle_gamma 90.00
_cell_formula_units_Z 8
_cell_length_a 42.363(3)
_cell_length_b 19.8860(13)
_cell_length_c 22.7939(15)
_cell_measurement_reflns_used 9777
_cell_measurement_temperature 100(2)
_cell_measurement_theta_max 25.25
_cell_measurement_theta_min 2.24
_cell_volume 18758(2)
_computing_cell_refinement 'Bruker APEX2'
_computing_data_collection 'Bruker APEX2'
_computing_data_reduction 'Bruker SAINT'
_computing_molecular_graphics 'Bruker SHELXTL'
_computing_publication_material 'Bruker SHELXTL'
_computing_structure_refinement 'SHELXL-97 (Sheldrick, 1997)'
_computing_structure_solution 'SHELXS-97 (Sheldrick, 1990)'
_diffrn_ambient_temperature 100(2)
_diffrn_detector_area_resol_mean 512x512
_diffrn_measured_fraction_theta_full 1.000
_diffrn_measured_fraction_theta_max 1.000
_diffrn_measurement_device_type 'CCD area detector'
_diffrn_measurement_method 'phi and omega scans'
_diffrn_radiation_monochromator graphite
_diffrn_radiation_source 'fine-focus sealed tube'
_diffrn_radiation_type MoK\a
_diffrn_radiation_wavelength 0.71073
_diffrn_reflns_av_R_equivalents 0.0510
_diffrn_reflns_av_sigmaI/netI 0.0190
_diffrn_reflns_limit_h_max 50
_diffrn_reflns_limit_h_min -50
_diffrn_reflns_limit_k_max 23
_diffrn_reflns_limit_k_min -23
_diffrn_reflns_limit_l_max 27
_diffrn_reflns_limit_l_min -27
_diffrn_reflns_number 291801
_diffrn_reflns_theta_full 25.00
_diffrn_reflns_theta_max 25.00
_diffrn_reflns_theta_min 0.98
_exptl_absorpt_coefficient_mu 0.350
_exptl_absorpt_correction_T_max 0.9793
_exptl_absorpt_correction_T_min 0.9022
_exptl_absorpt_correction_type multi-scan
_exptl_absorpt_process_details 'SADABS (Sheldrick, V2.10)'
_exptl_crystal_colour green
_exptl_crystal_density_diffrn 1.165
_exptl_crystal_density_method 'not measured'
_exptl_crystal_description parallelepiped
_exptl_crystal_F_000 6984
_exptl_crystal_size_max 0.30
_exptl_crystal_size_mid 0.10
_exptl_crystal_size_min 0.06
_refine_diff_density_max 1.295
_refine_diff_density_min -0.997
_refine_diff_density_rms 0.139
_refine_ls_extinction_method none
_refine_ls_goodness_of_fit_ref 1.047
_refine_ls_hydrogen_treatment constr
_refine_ls_matrix_type full
_refine_ls_number_parameters 959
_refine_ls_number_reflns 16511
_refine_ls_number_restraints 9
_refine_ls_restrained_S_all 1.048
_refine_ls_R_factor_all 0.1643
_refine_ls_R_factor_gt 0.1578
_refine_ls_shift/su_max 0.004
_refine_ls_shift/su_mean 0.002
_refine_ls_structure_factor_coef Fsqd
_refine_ls_weighting_details 'calc w=1/[\s^2^(Fo^2^)+(0.1605P)^2^+336.3446P] where P=(Fo^2^+2Fc^2^)/3'
_refine_ls_weighting_scheme calc
_refine_ls_wR_factor_gt 0.3934
_refine_ls_wR_factor_ref 0.3976
_reflns_number_gt 14706
_reflns_number_total 16511
_reflns_threshold_expression >2sigma(I)
_cod_data_source_file b613564a.txt
_cod_data_source_block 1
_cod_depositor_comments
;
The following automatic conversions were performed:
'_symmetry_cell_setting' value 'Monoclinic' changed to 'monoclinic'
according to '/home/saulius/struct/CIF-dictionaries/cif_core.dic'
dictionary named 'cif_core.dic' version 2.4.1 from 2010-06-29.

Automatic conversion script
Id: cif_fix_enum 1527 2010-12-29 10:47:43Z saulius 
;
_cod_original_sg_symbol_H-M C2/c
_cod_database_code 7101722

loop_
_symmetry_equiv_pos_as_xyz
'x, y, z'
'-x, y, -z+1/2'
'x+1/2, y+1/2, z'
'-x+1/2, y+1/2, -z+1/2'
'-x, -y, -z'
'x, -y, z-1/2'
'-x+1/2, -y+1/2, -z'
'x+1/2, -y+1/2, z-1/2'

loop_
_atom_site_label
_atom_site_type_symbol
_atom_site_fract_x
_atom_site_fract_y
_atom_site_fract_z
_atom_site_U_iso_or_equiv
_atom_site_adp_type
_atom_site_occupancy
_atom_site_symmetry_multiplicity
_atom_site_calc_flag
_atom_site_refinement_flags
Cu Cu 0.38728(3) 0.02210(5) 0.01513(5) 0.0549(3) Uani 1 1 d .
N1 N 0.42010(18) -0.0070(3) 0.1056(3) 0.0500(17) Uani 1 1 d .
C2 C 0.43297(17) 0.0332(3) 0.1540(3) 0.0330(14) Uani 1 1 d .
C3 C 0.45257(18) 0.0066(4) 0.2056(3) 0.0388(16) Uani 1 1 d .
H3 H 0.4634 0.0347 0.2373 0.047 Uiso 1 1 calc R
C4 C 0.4555(2) -0.0631(4) 0.2087(3) 0.049(2) Uani 1 1 d .
H4 H 0.4680 -0.0827 0.2442 0.059 Uiso 1 1 calc R
C5 C 0.4415(2) -0.1035(4) 0.1643(4) 0.059(2) Uani 1 1 d .
H5 H 0.4420 -0.1510 0.1688 0.070 Uiso 1 1 calc R
C6 C 0.4261(2) -0.0731(4) 0.1106(3) 0.0504(19) Uani 1 1 d .
C7 C 0.4140(2) -0.1145(4) 0.0541(4) 0.051(2) Uani 1 1 d .
H7A H 0.4305 -0.1142 0.0292 0.061 Uiso 1 1 calc R
H7B H 0.4108 -0.1617 0.0655 0.061 Uiso 1 1 calc R
N8 N 0.33267(15) 0.0031(4) 0.0020(4) 0.071(3) Uani 1 1 d .
C9 C 0.30720(18) 0.0439(5) -0.0151(4) 0.058(2) Uani 1 1 d .
C10 C 0.2763(2) 0.0198(6) -0.0222(5) 0.069(3) Uani 1 1 d .
H10 H 0.2589 0.0505 -0.0335 0.083 Uiso 1 1 calc R
C11 C 0.2695(2) -0.0427(7) -0.0143(6) 0.100(5) Uani 1 1 d .
H11 H 0.2479 -0.0586 -0.0246 0.120 Uiso 1 1 calc R
C12 C 0.2957(2) -0.0875(6) 0.0103(6) 0.091(4) Uani 1 1 d .
H12 H 0.2916 -0.1329 0.0194 0.109 Uiso 1 1 calc R
C13 C 0.3279(2) -0.0617(5) 0.0209(5) 0.064(3) Uani 1 1 d .
C14 C 0.3563(2) -0.1049(4) 0.0476(5) 0.064(2) Uani 1 1 d .
H14A H 0.3626 -0.0969 0.0914 0.077 Uiso 1 1 calc R
H14B H 0.3505 -0.1529 0.0410 0.077 Uiso 1 1 calc R
N15 N 0.40866(17) -0.0200(3) -0.0661(3) 0.0443(15) Uani 1 1 d .
C16 C 0.42559(16) 0.0108(3) -0.1026(3) 0.0292(13) Uani 1 1 d .
C17 C 0.43355(19) -0.0217(4) -0.1515(3) 0.0402(16) Uani 1 1 d .
H17 H 0.4440 0.0015 -0.1784 0.048 Uiso 1 1 calc R
C18 C 0.42567(18) -0.0888(3) -0.1593(3) 0.0418(16) Uani 1 1 d .
H18 H 0.4315 -0.1125 -0.1917 0.050 Uiso 1 1 calc R
C19 C 0.4097(2) -0.1225(4) -0.1217(4) 0.0481(19) Uani 1 1 d .
H19 H 0.4061 -0.1696 -0.1253 0.058 Uiso 1 1 calc R
C20 C 0.3991(2) -0.0852(4) -0.0787(3) 0.0469(18) Uani 1 1 d .
C21 C 0.3773(2) -0.1164(4) -0.0422(5) 0.062(2) Uani 1 1 d .
H21A H 0.3545 -0.1080 -0.0620 0.074 Uiso 1 1 calc R
H21B H 0.3808 -0.1656 -0.0400 0.074 Uiso 1 1 calc R
N22 N 0.38379(13) -0.0883(3) 0.0190(2) 0.0309(11) Uani 1 1 d .
C23 C 0.42730(16) 0.1067(3) 0.1454(3) 0.0341(14) Uani 1 1 d .
H23A H 0.4375 0.1230 0.1128 0.041 Uiso 1 1 calc R
H23B H 0.4038 0.1157 0.1336 0.041 Uiso 1 1 calc R
O24 O 0.44086(10) 0.1420(2) 0.20044(18) 0.0333(10) Uani 1 1 d .
C25 C 0.44131(14) 0.2118(3) 0.1889(3) 0.0303(13) Uani 1 1 d .
C26 C 0.46718(15) 0.2400(4) 0.1711(3) 0.0384(16) Uani 1 1 d .
C27 C 0.46581(15) 0.3088(3) 0.1574(4) 0.0426(18) Uani 1 1 d .
H27 H 0.4830 0.3286 0.1426 0.051 Uiso 1 1 calc R
C28 C 0.43996(16) 0.3492(4) 0.1648(4) 0.0434(17) Uani 1 1 d .
C29 C 0.41522(16) 0.3192(3) 0.1877(3) 0.0366(15) Uani 1 1 d .
H29 H 0.3981 0.3462 0.1954 0.044 Uiso 1 1 calc R
C30 C 0.41518(14) 0.2495(3) 0.1994(3) 0.0303(13) Uani 1 1 d .
C31 C 0.38884(16) 0.2205(3) 0.2266(3) 0.0364(15) Uani 1 1 d .
H31A H 0.3885 0.1711 0.2209 0.044 Uiso 1 1 calc R
H31B H 0.3942 0.2293 0.2704 0.044 Uiso 1 1 calc R
C32 C 0.35558(15) 0.2475(3) 0.2013(3) 0.0287(13) Uani 1 1 d .
C33 C 0.34326(16) 0.3014(3) 0.2283(3) 0.0345(14) Uani 1 1 d .
H33 H 0.3553 0.3173 0.2657 0.041 Uiso 1 1 calc R
C34 C 0.31420(15) 0.3334(4) 0.2031(3) 0.0361(15) Uani 1 1 d .
C35 C 0.29659(17) 0.3067(4) 0.1517(3) 0.0474(18) Uani 1 1 d .
H35 H 0.2761 0.3257 0.1350 0.057 Uiso 1 1 calc R
C36 C 0.30744(16) 0.2513(4) 0.1215(3) 0.0405(16) Uani 1 1 d .
C37 C 0.33701(15) 0.2234(3) 0.1485(3) 0.0310(13) Uani 1 1 d .
C38 C 0.28814(17) 0.2274(5) 0.0623(4) 0.053(2) Uani 1 1 d .
H38A H 0.2910 0.1781 0.0596 0.064 Uiso 1 1 calc R
H38B H 0.2650 0.2359 0.0610 0.064 Uiso 1 1 calc R
C39 C 0.29694(18) 0.2598(5) 0.0091(3) 0.052(2) Uani 1 1 d .
C40 C 0.30366(19) 0.3265(5) 0.0073(3) 0.054(2) Uani 1 1 d .
H40 H 0.3047 0.3517 0.0431 0.065 Uiso 1 1 calc R
C41 C 0.3092(2) 0.3611(5) -0.0430(4) 0.060(2) Uani 1 1 d D
C42 C 0.3068(2) 0.3224(6) -0.0954(4) 0.071(3) Uani 1 1 d .
H42 H 0.3106 0.3436 -0.1306 0.086 Uiso 1 1 calc R
C43 C 0.2990(2) 0.2528(6) -0.0977(4) 0.064(3) Uani 1 1 d .
C44 C 0.29523(18) 0.2227(5) -0.0448(4) 0.061(3) Uani 1 1 d .
C45 C 0.29392(19) 0.2111(6) -0.1544(4) 0.068(3) Uani 1 1 d .
H45A H 0.2957 0.1629 -0.1433 0.081 Uiso 1 1 calc R
H45B H 0.2717 0.2191 -0.1780 0.081 Uiso 1 1 calc R
C46 C 0.3174(2) 0.2262(5) -0.1931(4) 0.074(3) Uani 1 1 d .
C47 C 0.3073(3) 0.2703(5) -0.2391(4) 0.078(3) Uani 1 1 d .
H47 H 0.2865 0.2903 -0.2454 0.093 Uiso 1 1 calc R
C48 C 0.3285(3) 0.2852(5) -0.2770(4) 0.086(4) Uani 1 1 d .
C49 C 0.3584(3) 0.2536(5) -0.2687(4) 0.080(3) Uani 1 1 d .
H49 H 0.3722 0.2640 -0.2954 0.096 Uiso 1 1 calc R
C50 C 0.3691(2) 0.2071(4) -0.2229(4) 0.058(2) Uani 1 1 d .
C51 C 0.3471(2) 0.1946(4) -0.1872(3) 0.053(2) Uani 1 1 d .
C52 C 0.4011(2) 0.1770(4) -0.2126(3) 0.053(2) Uani 1 1 d .
H52A H 0.4082 0.1755 -0.2512 0.064 Uiso 1 1 calc R
H52B H 0.3996 0.1300 -0.1991 0.064 Uiso 1 1 calc R
C53 C 0.42718(19) 0.2140(3) -0.1657(3) 0.0410(17) Uani 1 1 d .
C54 C 0.4270(2) 0.2839(4) -0.1617(4) 0.051(2) Uani 1 1 d .
H54 H 0.4100 0.3081 -0.1869 0.061 Uiso 1 1 calc R
C55 C 0.4505(2) 0.3192(4) -0.1226(4) 0.054(2) Uani 1 1 d .
C56 C 0.47529(19) 0.2837(3) -0.0867(4) 0.0450(19) Uani 1 1 d .
H56 H 0.4921 0.3075 -0.0605 0.054 Uiso 1 1 calc R
C57 C 0.47628(18) 0.2139(3) -0.0879(4) 0.0424(17) Uani 1 1 d .
C58 C 0.45205(17) 0.1799(3) -0.1274(3) 0.0359(15) Uani 1 1 d .
C59 C 0.50499(17) 0.1755(3) -0.0521(4) 0.0435(18) Uani 1 1 d .
H59A H 0.5227 0.1762 -0.0743 0.052 Uiso 1 1 calc R
H59B H 0.4987 0.1280 -0.0484 0.052 Uiso 1 1 calc R
C60 C 0.51736(17) 0.2046(3) 0.0105(4) 0.0465(19) Uani 1 1 d .
C61 C 0.54140(18) 0.2536(4) 0.0216(5) 0.057(2) Uani 1 1 d .
H61 H 0.5517 0.2658 -0.0100 0.069 Uiso 1 1 calc R
C62 C 0.55105(16) 0.2853(4) 0.0770(5) 0.059(3) Uani 1 1 d .
C63 C 0.53588(16) 0.2654(4) 0.1225(4) 0.054(2) Uani 1 1 d .
H63 H 0.5419 0.2872 0.1604 0.064 Uiso 1 1 calc R
C64 C 0.51259(16) 0.2156(4) 0.1161(4) 0.0470(19) Uani 1 1 d .
C65 C 0.50296(15) 0.1862(3) 0.0578(4) 0.0398(17) Uani 1 1 d .
C66 C 0.49683(16) 0.1978(4) 0.1660(4) 0.048(2) Uani 1 1 d .
H66A H 0.5130 0.2019 0.2042 0.058 Uiso 1 1 calc R
H66B H 0.4902 0.1500 0.1615 0.058 Uiso 1 1 calc R
O67 O 0.28732(13) 0.1536(3) -0.0452(3) 0.0639(18) Uani 1 1 d .
C68 C 0.31575(17) 0.1156(4) -0.0257(4) 0.054(2) Uani 1 1 d .
H68A H 0.3286 0.1350 0.0119 0.065 Uiso 1 1 calc R
H68B H 0.3291 0.1171 -0.0565 0.065 Uiso 1 1 calc R
O69 O 0.45207(12) 0.1089(2) -0.1300(2) 0.0375(11) Uani 1 1 d .
C70 C 0.43259(16) 0.0833(3) -0.0905(3) 0.0322(14) Uani 1 1 d .
H70A H 0.4121 0.1088 -0.0966 0.039 Uiso 1 1 calc R
H70B H 0.4442 0.0893 -0.0482 0.039 Uiso 1 1 calc R
O71 O 0.34926(10) 0.1702(2) 0.11941(18) 0.0293(9) Uani 1 1 d .
C72 C 0.34006(19) 0.1052(4) 0.1386(4) 0.0455(17) Uani 1 1 d .
H72A H 0.3517 0.0966 0.1799 0.068 Uiso 1 1 calc R
H72B H 0.3455 0.0703 0.1120 0.068 Uiso 1 1 calc R
H72C H 0.3168 0.1046 0.1369 0.068 Uiso 1 1 calc R
O73 O 0.35503(12) 0.1489(3) -0.1405(2) 0.0475(13) Uani 1 1 d .
C74 C 0.3461(2) 0.0797(4) -0.1573(4) 0.055(2) Uani 1 1 d .
H74A H 0.3225 0.0750 -0.1644 0.082 Uiso 1 1 calc R
H74B H 0.3562 0.0495 -0.1248 0.082 Uiso 1 1 calc R
H74C H 0.3534 0.0682 -0.1940 0.082 Uiso 1 1 calc R
O75 O 0.47788(10) 0.1384(2) 0.0485(2) 0.0361(10) Uani 1 1 d .
C76 C 0.48922(17) 0.0700(3) 0.0602(3) 0.0388(15) Uani 1 1 d .
H76A H 0.5033 0.0581 0.0328 0.058 Uiso 1 1 calc R
H76B H 0.4707 0.0394 0.0539 0.058 Uiso 1 1 calc R
H76C H 0.5013 0.0663 0.1018 0.058 Uiso 1 1 calc R
C77 C 0.4389(2) 0.4246(4) 0.1500(5) 0.060(2) Uani 1 1 d D
C78 C 0.4074(4) 0.4385(7) 0.1014(9) 0.161(8) Uani 1 1 d D
H78A H 0.3886 0.4217 0.1157 0.242 Uiso 1 1 calc R
H78B H 0.4088 0.4156 0.0640 0.242 Uiso 1 1 calc R
H78C H 0.4051 0.4870 0.0941 0.242 Uiso 1 1 calc R
C79 C 0.4318(7) 0.4630(7) 0.1994(9) 0.202(13) Uani 1 1 d .
H79A H 0.4169 0.4376 0.2184 0.304 Uiso 1 1 calc R
H79B H 0.4219 0.5059 0.1845 0.304 Uiso 1 1 calc R
H79C H 0.4519 0.4714 0.2290 0.304 Uiso 1 1 calc R
C80 C 0.4636(6) 0.4508(8) 0.1198(14) 0.215(15) Uani 1 1 d .
H80A H 0.4836 0.4595 0.1497 0.323 Uiso 1 1 calc R
H80B H 0.4560 0.4928 0.0990 0.323 Uiso 1 1 calc R
H80C H 0.4679 0.4177 0.0906 0.323 Uiso 1 1 calc R
C81 C 0.30173(17) 0.3919(4) 0.2357(4) 0.054(2) Uani 1 1 d D
C82 C 0.2787(3) 0.4365(5) 0.1914(5) 0.073(3) Uani 1 1 d .
H82A H 0.2903 0.4564 0.1628 0.109 Uiso 1 1 calc R
H82B H 0.2704 0.4724 0.2134 0.109 Uiso 1 1 calc R
H82C H 0.2606 0.4093 0.1696 0.109 Uiso 1 1 calc R
C83 C 0.2825(4) 0.3632(6) 0.2813(6) 0.109(5) Uani 1 1 d D
H83A H 0.2662 0.3314 0.2608 0.163 Uiso 1 1 calc R
H83B H 0.2719 0.4001 0.2981 0.163 Uiso 1 1 calc R
H83C H 0.2974 0.3400 0.3139 0.163 Uiso 1 1 calc R
C84 C 0.3297(3) 0.4383(7) 0.2633(8) 0.129(7) Uani 1 1 d D
H84A H 0.3449 0.4140 0.2946 0.193 Uiso 1 1 calc R
H84B H 0.3213 0.4776 0.2810 0.193 Uiso 1 1 calc R
H84C H 0.3408 0.4531 0.2320 0.193 Uiso 1 1 calc R
C85 C 0.3151(2) 0.4360(5) -0.0465(4) 0.063(2) Uani 1 1 d D
C86 C 0.3436(4) 0.4461(11) -0.0741(9) 0.154(8) Uani 1 1 d D
H86A H 0.3403 0.4216 -0.1122 0.232 Uiso 1 1 calc R
H86B H 0.3630 0.4291 -0.0468 0.232 Uiso 1 1 calc R
H86C H 0.3462 0.4941 -0.0814 0.232 Uiso 1 1 calc R
C87 C 0.2865(3) 0.4707(6) -0.0902(4) 0.078(3) Uani 1 1 d D
H87A H 0.2875 0.5194 -0.0833 0.117 Uiso 1 1 calc R
H87B H 0.2660 0.4532 -0.0833 0.117 Uiso 1 1 calc R
H87C H 0.2880 0.4614 -0.1318 0.117 Uiso 1 1 calc R
C88 C 0.3175(3) 0.4696(6) 0.0135(5) 0.074(3) Uani 1 1 d .
H88A H 0.3339 0.4467 0.0437 0.110 Uiso 1 1 calc R
H88B H 0.2966 0.4671 0.0251 0.110 Uiso 1 1 calc R
H88C H 0.3236 0.5168 0.0107 0.110 Uiso 1 1 calc R
C89 C 0.3187(5) 0.3381(7) -0.3278(6) 0.128(7) Uani 1 1 d D
C90 C 0.2855(5) 0.3663(12) -0.3374(9) 0.216(13) Uani 1 1 d D
H90A H 0.2833 0.4030 -0.3667 0.324 Uiso 1 1 calc R
H90B H 0.2817 0.3837 -0.2993 0.324 Uiso 1 1 calc R
H90C H 0.2697 0.3310 -0.3525 0.324 Uiso 1 1 calc R
C91 C 0.3458(7) 0.3983(11) -0.3146(10) 0.206(12) Uani 1 1 d .
H91A H 0.3380 0.4372 -0.3399 0.310 Uiso 1 1 calc R
H91B H 0.3661 0.3822 -0.3239 0.310 Uiso 1 1 calc R
H91C H 0.3496 0.4113 -0.2722 0.310 Uiso 1 1 calc R
C92 C 0.3301(9) 0.3155(14) -0.3837(9) 0.29(2) Uani 1 1 d D
H92A H 0.3113 0.3065 -0.4161 0.431 Uiso 1 1 calc R
H92B H 0.3430 0.2744 -0.3747 0.431 Uiso 1 1 calc R
H92C H 0.3433 0.3510 -0.3962 0.431 Uiso 1 1 calc R
C93 C 0.4493(2) 0.3972(4) -0.1181(4) 0.053(2) Uani 1 1 d D
C94 C 0.4767(4) 0.4257(7) -0.0653(8) 0.120(5) Uani 1 1 d .
H94A H 0.4717 0.4135 -0.0265 0.180 Uiso 1 1 calc R
H94B H 0.4776 0.4748 -0.0685 0.180 Uiso 1 1 calc R
H94C H 0.4976 0.4064 -0.0681 0.180 Uiso 1 1 calc R
C95 C 0.4584(6) 0.4304(6) -0.1694(8) 0.166(10) Uani 1 1 d D
H95A H 0.4415 0.4233 -0.2055 0.249 Uiso 1 1 calc R
H95B H 0.4788 0.4114 -0.1756 0.249 Uiso 1 1 calc R
H95C H 0.4611 0.4787 -0.1614 0.249 Uiso 1 1 calc R
C96 C 0.4181(5) 0.4172(9) -0.1114(16) 0.245(17) Uani 1 1 d .
H96A H 0.4055 0.4331 -0.1501 0.368 Uiso 1 1 calc R
H96B H 0.4201 0.4535 -0.0817 0.368 Uiso 1 1 calc R
H96C H 0.4071 0.3787 -0.0978 0.368 Uiso 1 1 calc R
C97 C 0.5765(2) 0.3428(4) 0.0838(6) 0.082(4) Uani 1 1 d .
C98 C 0.5805(3) 0.3771(5) 0.1464(6) 0.093(4) Uani 1 1 d .
H98A H 0.5919 0.3466 0.1776 0.140 Uiso 1 1 calc R
H98B H 0.5592 0.3877 0.1540 0.140 Uiso 1 1 calc R
H98C H 0.5930 0.4187 0.1469 0.140 Uiso 1 1 calc R
C99 C 0.6086(2) 0.3127(5) 0.0798(7) 0.097(4) Uani 1 1 d .
H99A H 0.6082 0.2999 0.0381 0.146 Uiso 1 1 calc R
H99B H 0.6127 0.2728 0.1055 0.146 Uiso 1 1 calc R
H99C H 0.6258 0.3458 0.0932 0.146 Uiso 1 1 calc R
C100 C 0.5641(3) 0.3967(5) 0.0375(8) 0.108(5) Uani 1 1 d .
H10A H 0.5777 0.4368 0.0461 0.162 Uiso 1 1 calc R
H10B H 0.5418 0.4082 0.0392 0.162 Uiso 1 1 calc R
H10C H 0.5647 0.3798 -0.0026 0.162 Uiso 1 1 calc R
N101 N 0.39266(12) 0.1173(3) 0.0088(2) 0.0271(11) Uani 1 1 d .
C102 C 0.39494(18) 0.1749(3) 0.0044(3) 0.0374(15) Uani 1 1 d .
C103 C 0.3985(3) 0.2470(4) 0.0013(6) 0.093(4) Uani 1 1 d .
H10D H 0.4108 0.2637 0.0400 0.140 Uiso 1 1 calc R
H10E H 0.3772 0.2681 -0.0078 0.140 Uiso 1 1 calc R
H10F H 0.4101 0.2581 -0.0303 0.140 Uiso 1 1 calc R

loop_
_atom_site_aniso_label
_atom_site_aniso_U_11
_atom_site_aniso_U_22
_atom_site_aniso_U_33
_atom_site_aniso_U_23
_atom_site_aniso_U_13
_atom_site_aniso_U_12
Cu 0.0631(7) 0.0258(5) 0.0751(8) -0.0080(4) 0.0131(5) -0.0069(4)
N1 0.079(5) 0.029(3) 0.035(3) 0.011(2) -0.005(3) 0.000(3)
C2 0.045(4) 0.030(3) 0.024(3) 0.003(2) 0.005(3) 0.003(3)
C3 0.056(4) 0.035(4) 0.026(3) 0.003(3) 0.010(3) 0.020(3)
C4 0.083(6) 0.031(4) 0.033(4) 0.006(3) 0.012(4) 0.029(4)
C5 0.102(7) 0.027(4) 0.049(5) 0.014(3) 0.021(5) 0.011(4)
C6 0.080(6) 0.035(4) 0.040(4) 0.010(3) 0.020(4) 0.013(4)
C7 0.074(5) 0.034(4) 0.053(5) 0.009(3) 0.031(4) 0.010(4)
N8 0.029(3) 0.051(4) 0.135(8) -0.048(5) 0.022(4) -0.005(3)
C9 0.031(4) 0.074(6) 0.067(5) -0.041(5) 0.005(4) -0.004(4)
C10 0.039(4) 0.090(7) 0.077(6) -0.058(6) 0.012(4) -0.005(5)
C11 0.037(5) 0.130(12) 0.137(11) -0.064(9) 0.027(6) -0.015(6)
C12 0.053(6) 0.078(7) 0.154(12) -0.034(7) 0.050(7) -0.024(5)
C13 0.055(5) 0.055(5) 0.094(7) -0.034(5) 0.042(5) -0.020(4)
C14 0.076(6) 0.040(4) 0.085(7) -0.007(4) 0.035(5) -0.008(4)
N15 0.073(4) 0.027(3) 0.043(3) -0.003(2) 0.035(3) 0.006(3)
C16 0.042(3) 0.025(3) 0.022(3) 0.002(2) 0.009(3) 0.008(3)
C17 0.055(4) 0.043(4) 0.026(3) -0.002(3) 0.017(3) 0.001(3)
C18 0.054(4) 0.032(4) 0.044(4) -0.002(3) 0.023(3) 0.009(3)
C19 0.076(5) 0.027(3) 0.054(4) -0.007(3) 0.042(4) 0.002(3)
C20 0.068(5) 0.028(4) 0.046(4) -0.003(3) 0.015(4) 0.009(3)
C21 0.074(6) 0.035(4) 0.084(6) -0.023(4) 0.034(5) -0.007(4)
N22 0.037(3) 0.022(2) 0.035(3) -0.008(2) 0.010(2) -0.003(2)
C23 0.037(3) 0.036(4) 0.027(3) -0.007(3) 0.002(3) 0.008(3)
O24 0.036(2) 0.040(3) 0.021(2) -0.0059(18) -0.0022(17) 0.0090(19)
C25 0.026(3) 0.029(3) 0.030(3) -0.006(3) -0.006(2) 0.004(2)
C26 0.022(3) 0.041(4) 0.049(4) -0.020(3) 0.000(3) 0.004(3)
C27 0.023(3) 0.029(3) 0.076(5) -0.019(3) 0.010(3) -0.009(3)
C28 0.026(3) 0.041(4) 0.064(5) -0.014(3) 0.011(3) -0.005(3)
C29 0.029(3) 0.035(4) 0.045(4) -0.012(3) 0.006(3) 0.005(3)
C30 0.026(3) 0.027(3) 0.034(3) -0.009(3) -0.001(2) 0.003(2)
C31 0.036(3) 0.035(4) 0.036(3) 0.004(3) 0.002(3) 0.010(3)
C32 0.028(3) 0.031(3) 0.026(3) 0.004(2) 0.005(2) -0.001(2)
C33 0.037(3) 0.036(3) 0.028(3) 0.004(3) 0.003(3) 0.006(3)
C34 0.029(3) 0.042(4) 0.037(4) -0.007(3) 0.008(3) 0.010(3)
C35 0.033(4) 0.063(5) 0.045(4) -0.003(4) 0.006(3) 0.016(3)
C36 0.027(3) 0.049(4) 0.042(4) -0.013(3) -0.001(3) 0.008(3)
C37 0.028(3) 0.032(3) 0.036(3) -0.004(3) 0.013(3) 0.004(3)
C38 0.031(4) 0.070(5) 0.050(5) -0.028(4) -0.010(3) 0.016(4)
C39 0.042(4) 0.070(6) 0.038(4) -0.023(4) -0.007(3) 0.031(4)
C40 0.048(4) 0.080(6) 0.029(4) -0.019(4) -0.004(3) 0.030(4)
C41 0.049(5) 0.084(7) 0.040(4) -0.008(4) -0.003(3) 0.035(4)
C42 0.063(6) 0.105(8) 0.038(4) -0.018(5) -0.007(4) 0.057(6)
C43 0.043(4) 0.100(8) 0.043(5) -0.023(5) -0.002(3) 0.044(5)
C44 0.031(4) 0.084(6) 0.054(5) -0.030(5) -0.021(3) 0.041(4)
C45 0.041(4) 0.106(8) 0.048(5) -0.032(5) -0.009(4) 0.036(5)
C46 0.078(6) 0.088(7) 0.041(5) -0.029(5) -0.022(4) 0.050(6)
C47 0.108(8) 0.083(7) 0.033(4) -0.003(4) -0.004(5) 0.049(6)
C48 0.121(9) 0.073(7) 0.041(5) -0.011(5) -0.035(6) 0.045(7)
C49 0.145(11) 0.070(6) 0.023(4) -0.004(4) 0.013(5) 0.026(7)
C50 0.080(6) 0.043(4) 0.043(4) -0.016(3) -0.004(4) 0.020(4)
C51 0.062(5) 0.065(5) 0.026(3) -0.016(3) -0.004(3) 0.024(4)
C52 0.083(6) 0.048(4) 0.037(4) 0.004(3) 0.033(4) 0.013(4)
C53 0.059(4) 0.035(4) 0.039(4) 0.002(3) 0.033(3) 0.014(3)
C54 0.062(5) 0.040(4) 0.060(5) 0.025(4) 0.036(4) 0.021(4)
C55 0.059(5) 0.035(4) 0.082(6) 0.017(4) 0.047(5) 0.010(4)
C56 0.049(4) 0.030(3) 0.070(5) 0.018(3) 0.045(4) 0.011(3)
C57 0.044(4) 0.032(4) 0.063(5) 0.006(3) 0.036(4) -0.002(3)
C58 0.045(4) 0.022(3) 0.049(4) 0.001(3) 0.027(3) 0.003(3)
C59 0.037(4) 0.028(3) 0.073(5) 0.010(3) 0.029(4) 0.007(3)
C60 0.035(4) 0.025(3) 0.084(6) -0.002(3) 0.022(4) 0.001(3)
C61 0.035(4) 0.026(4) 0.115(8) 0.004(4) 0.025(4) 0.006(3)
C62 0.020(3) 0.023(3) 0.130(8) -0.012(4) 0.009(4) 0.003(3)
C63 0.021(3) 0.047(4) 0.089(6) -0.025(4) 0.002(4) 0.008(3)
C64 0.028(3) 0.040(4) 0.072(5) -0.025(4) 0.008(3) 0.000(3)
C65 0.024(3) 0.029(3) 0.068(5) -0.018(3) 0.014(3) 0.000(3)
C66 0.023(3) 0.052(4) 0.063(5) -0.033(4) -0.006(3) 0.011(3)
O67 0.037(3) 0.076(4) 0.069(4) -0.030(3) -0.010(3) 0.023(3)
C68 0.026(3) 0.058(5) 0.074(6) -0.032(4) 0.002(3) 0.009(3)
O69 0.050(3) 0.027(2) 0.044(3) 0.0024(19) 0.029(2) 0.007(2)
C70 0.044(4) 0.026(3) 0.030(3) -0.008(2) 0.016(3) 0.002(3)
O71 0.031(2) 0.030(2) 0.027(2) -0.0019(17) 0.0055(17) 0.0079(18)
C72 0.049(4) 0.032(4) 0.057(5) 0.002(3) 0.014(4) 0.003(3)
O73 0.044(3) 0.055(3) 0.041(3) -0.005(2) 0.005(2) 0.018(2)
C74 0.061(5) 0.040(4) 0.066(5) -0.009(4) 0.019(4) 0.015(4)
O75 0.029(2) 0.036(2) 0.047(3) -0.009(2) 0.018(2) -0.0024(19)
C76 0.036(4) 0.036(4) 0.046(4) -0.015(3) 0.014(3) -0.003(3)
C77 0.041(4) 0.042(4) 0.101(7) -0.021(5) 0.025(5) -0.006(3)
C78 0.19(2) 0.048(7) 0.25(2) 0.024(11) 0.064(18) -0.016(9)
C79 0.44(4) 0.050(8) 0.159(17) -0.008(9) 0.15(2) 0.003(14)
C80 0.23(2) 0.063(9) 0.43(4) 0.053(15) 0.25(3) 0.039(11)
C81 0.034(4) 0.069(6) 0.055(5) -0.023(4) -0.001(3) 0.021(4)
C82 0.074(6) 0.050(5) 0.086(7) -0.023(5) -0.003(5) 0.030(5)
C83 0.165(14) 0.091(9) 0.088(8) -0.016(7) 0.068(9) 0.034(9)
C84 0.084(8) 0.098(10) 0.177(15) -0.088(10) -0.035(9) 0.037(7)
C85 0.062(5) 0.084(7) 0.045(5) -0.002(4) 0.013(4) 0.023(5)
C86 0.105(12) 0.19(2) 0.182(19) 0.032(15) 0.067(12) 0.041(12)
C87 0.071(6) 0.102(8) 0.055(6) 0.010(5) -0.001(5) 0.018(6)
C88 0.069(6) 0.085(7) 0.066(6) -0.015(5) 0.013(5) 0.014(5)
C89 0.225(19) 0.071(8) 0.066(8) 0.003(6) -0.019(10) 0.046(11)
C90 0.29(3) 0.18(2) 0.131(16) 0.044(15) -0.045(18) 0.12(2)
C91 0.33(4) 0.149(19) 0.130(16) 0.078(15) 0.028(19) 0.08(2)
C92 0.56(6) 0.20(3) 0.082(13) 0.004(16) 0.03(2) 0.05(3)
C93 0.059(5) 0.026(4) 0.076(6) 0.010(4) 0.020(4) 0.010(3)
C94 0.132(13) 0.064(8) 0.157(15) -0.009(8) 0.017(11) 0.008(8)
C95 0.30(3) 0.040(6) 0.22(2) 0.002(9) 0.20(2) -0.012(10)
C96 0.124(15) 0.078(11) 0.56(6) -0.02(2) 0.13(2) 0.031(10)
C97 0.033(4) 0.027(4) 0.174(12) 0.008(5) -0.003(5) -0.001(3)
C98 0.066(6) 0.029(4) 0.164(12) -0.018(6) -0.021(7) -0.002(4)
C99 0.038(5) 0.055(6) 0.193(14) 0.005(7) 0.012(6) -0.004(4)
C100 0.069(7) 0.040(5) 0.197(15) 0.002(7) -0.011(8) -0.013(5)
N101 0.031(3) 0.032(3) 0.019(2) -0.002(2) 0.009(2) 0.003(2)
C102 0.057(4) 0.024(4) 0.035(4) 0.004(3) 0.020(3) 0.008(3)
C103 0.125(10) 0.023(4) 0.133(11) 0.008(5) 0.032(8) 0.014(5)

loop_
_atom_type_symbol
_atom_type_description
_atom_type_scat_dispersion_real
_atom_type_scat_dispersion_imag
_atom_type_scat_source
C C 0.0033 0.0016 'International Tables Vol C Tables 4.2.6.8 and 6.1.1.4'
H H 0.0000 0.0000 'International Tables Vol C Tables 4.2.6.8 and 6.1.1.4'
N N 0.0061 0.0033 'International Tables Vol C Tables 4.2.6.8 and 6.1.1.4'
O O 0.0106 0.0060 'International Tables Vol C Tables 4.2.6.8 and 6.1.1.4'
Cl Cl 0.1484 0.1585 'International Tables Vol C Tables 4.2.6.8 and 6.1.1.4'
Cu Cu 0.3201 1.2651 'International Tables Vol C Tables 4.2.6.8 and 6.1.1.4'

loop_
_geom_angle_atom_site_label_1
_geom_angle_atom_site_label_2
_geom_angle_atom_site_label_3
_geom_angle
N101 Cu N22 176.0(2)
N101 Cu N8 106.5(2)
N22 Cu N8 76.5(2)
N101 Cu N1 104.9(2)
N22 Cu N1 75.3(2)
N8 Cu N1 118.3(3)
N101 Cu N15 102.6(2)
N22 Cu N15 73.78(19)
N8 Cu N15 112.3(3)
N1 Cu N15 110.6(3)
C6 N1 C2 117.8(6)
C6 N1 Cu 112.9(5)
C2 N1 Cu 129.2(4)
N1 C2 C3 121.3(6)
N1 C2 C23 116.1(5)
C3 C2 C23 122.4(6)
C2 C3 C4 116.8(7)
C2 C3 H3 121.6
C4 C3 H3 121.6
C5 C4 C3 122.9(7)
C5 C4 H4 118.5
C3 C4 H4 118.5
C4 C5 C6 117.1(7)
C4 C5 H5 121.5
C6 C5 H5 121.5
N1 C6 C5 123.0(7)
N1 C6 C7 115.8(7)
C5 C6 C7 121.2(7)
N22 C7 C6 111.6(6)
N22 C7 H7A 109.3
C6 C7 H7A 109.3
N22 C7 H7B 109.3
C6 C7 H7B 109.3
H7A C7 H7B 108.0
C9 N8 C13 119.3(7)
C9 N8 Cu 131.6(6)
C13 N8 Cu 108.8(6)
N8 C9 C10 120.8(10)
N8 C9 C68 114.4(7)
C10 C9 C68 124.7(9)
C11 C10 C9 123.5(10)
C11 C10 H10 118.3
C9 C10 H10 118.3
C10 C11 C12 118.3(9)
C10 C11 H11 120.9
C12 C11 H11 120.9
C13 C12 C11 118.2(11)
C13 C12 H12 120.9
C11 C12 H12 120.9
N8 C13 C12 118.6(10)
N8 C13 C14 119.9(7)
C12 C13 C14 121.3(9)
N22 C14 C13 109.4(7)
N22 C14 H14A 109.8
C13 C14 H14A 109.8
N22 C14 H14B 109.8
C13 C14 H14B 109.8
H14A C14 H14B 108.2
C16 N15 C20 118.2(6)
C16 N15 Cu 131.0(4)
C20 N15 Cu 110.5(5)
N15 C16 C17 122.1(6)
N15 C16 C70 115.9(5)
C17 C16 C70 121.8(6)
C18 C17 C16 117.5(6)
C18 C17 H17 121.3
C16 C17 H17 121.3
C19 C18 C17 121.9(6)
C19 C18 H18 119.0
C17 C18 H18 119.0
C18 C19 C20 117.4(7)
C18 C19 H19 121.3
C20 C19 H19 121.3
N15 C20 C19 122.0(7)
N15 C20 C21 117.6(6)
C19 C20 C21 120.3(7)
N22 C21 C20 110.9(7)
N22 C21 H21A 109.5
C20 C21 H21A 109.5
N22 C21 H21B 109.5
C20 C21 H21B 109.5
H21A C21 H21B 108.1
C7 N22 C21 110.4(6)
C7 N22 C14 111.1(6)
C21 N22 C14 109.0(6)
C7 N22 Cu 108.7(4)
C21 N22 Cu 109.9(5)
C14 N22 Cu 107.7(4)
O24 C23 C2 109.8(5)
O24 C23 H23A 109.7
C2 C23 H23A 109.7
O24 C23 H23B 109.7
C2 C23 H23B 109.7
H23A C23 H23B 108.2
C25 O24 C23 109.5(5)
C26 C25 C30 123.0(6)
C26 C25 O24 120.1(5)
C30 C25 O24 116.9(6)
C25 C26 C27 118.0(6)
C25 C26 C66 121.3(7)
C27 C26 C66 120.8(7)
C28 C27 C26 122.0(7)
C28 C27 H27 119.0
C26 C27 H27 119.0
C27 C28 C29 117.9(7)
C27 C28 C77 121.5(7)
C29 C28 C77 120.6(6)
C28 C29 C30 121.4(6)
C28 C29 H29 119.3
C30 C29 H29 119.3
C25 C30 C29 117.5(6)
C25 C30 C31 123.3(6)
C29 C30 C31 119.1(6)
C32 C31 C30 115.0(5)
C32 C31 H31A 108.5
C30 C31 H31A 108.5
C32 C31 H31B 108.5
C30 C31 H31B 108.5
H31A C31 H31B 107.5
C37 C32 C33 117.1(6)
C37 C32 C31 121.7(6)
C33 C32 C31 121.0(6)
C32 C33 C34 123.4(6)
C32 C33 H33 118.3
C34 C33 H33 118.3
C35 C34 C33 116.8(6)
C35 C34 C81 122.2(6)
C33 C34 C81 120.8(6)
C34 C35 C36 123.0(6)
C34 C35 H35 118.5
C36 C35 H35 118.5
C37 C36 C35 116.6(6)
C37 C36 C38 122.7(6)
C35 C36 C38 120.6(6)
C32 C37 C36 122.9(6)
C32 C37 O71 118.3(5)
C36 C37 O71 118.7(6)
C39 C38 C36 114.3(7)
C39 C38 H38A 108.7
C36 C38 H38A 108.7
C39 C38 H38B 108.7
C36 C38 H38B 108.7
H38A C38 H38B 107.6
C40 C39 C44 117.0(9)
C40 C39 C38 122.5(7)
C44 C39 C38 120.2(9)
C39 C40 C41 125.2(7)
C39 C40 H40 117.4
C41 C40 H40 117.4
C40 C41 C42 115.7(9)
C40 C41 C85 125.8(7)
C42 C41 C85 118.4(9)
C41 C42 C43 122.5(10)
C41 C42 H42 118.7
C43 C42 H42 118.7
C44 C43 C42 117.2(8)
C44 C43 C45 119.1(10)
C42 C43 C45 123.7(9)
C43 C44 O67 119.0(7)
C43 C44 C39 122.3(9)
O67 C44 C39 118.6(9)
C46 C45 C43 113.8(9)
C46 C45 H45A 108.8
C43 C45 H45A 108.8
C46 C45 H45B 108.8
C43 C45 H45B 108.8
H45A C45 H45B 107.7
C47 C46 C51 119.6(11)
C47 C46 C45 116.4(9)
C51 C46 C45 123.8(9)
C46 C47 C48 118.2(10)
C46 C47 H47 120.9
C48 C47 H47 120.9
C49 C48 C47 120.3(9)
C49 C48 C89 119.8(13)
C47 C48 C89 119.8(11)
C48 C49 C50 122.8(11)
C48 C49 H49 118.6
C50 C49 H49 118.6
C51 C50 C49 114.1(9)
C51 C50 C52 123.4(8)
C49 C50 C52 122.5(10)
O73 C51 C46 116.0(8)
O73 C51 C50 119.1(7)
C46 C51 C50 124.9(9)
C50 C52 C53 114.7(6)
C50 C52 H52A 108.6
C53 C52 H52A 108.6
C50 C52 H52B 108.6
C53 C52 H52B 108.6
H52A C52 H52B 107.6
C54 C53 C58 117.3(8)
C54 C53 C52 120.5(7)
C58 C53 C52 122.2(6)
C55 C54 C53 122.6(8)
C55 C54 H54 118.7
C53 C54 H54 118.7
C54 C55 C56 118.4(7)
C54 C55 C93 121.4(8)
C56 C55 C93 120.3(9)
C55 C56 C57 121.5(8)
C55 C56 H56 119.2
C57 C56 H56 119.2
C58 C57 C56 118.6(7)
C58 C57 C59 120.0(6)
C56 C57 C59 121.1(7)
C57 C58 C53 121.7(6)
C57 C58 O69 120.4(6)
C53 C58 O69 117.9(6)
C57 C59 C60 112.8(6)
C57 C59 H59A 109.0
C60 C59 H59A 109.0
C57 C59 H59B 109.0
C60 C59 H59B 109.0
H59A C59 H59B 107.8
C61 C60 C65 117.8(8)
C61 C60 C59 121.8(8)
C65 C60 C59 120.2(6)
C62 C61 C60 123.0(9)
C62 C61 H61 118.5
C60 C61 H61 118.5
C61 C62 C63 117.0(7)
C61 C62 C97 119.1(10)
C63 C62 C97 123.8(9)
C64 C63 C62 123.9(8)
C64 C63 H63 118.0
C62 C63 H63 118.0
C63 C64 C65 116.5(8)
C63 C64 C66 121.2(7)
C65 C64 C66 122.1(6)
C60 C65 O75 120.2(6)
C60 C65 C64 121.7(6)
O75 C65 C64 118.2(6)
C64 C66 C26 116.0(7)
C64 C66 H66A 108.3
C26 C66 H66A 108.3
C64 C66 H66B 108.3
C26 C66 H66B 108.3
H66A C66 H66B 107.4
C68 O67 C44 109.5(6)
O67 C68 C9 109.9(7)
O67 C68 H68A 109.7
C9 C68 H68A 109.7
O67 C68 H68B 109.7
C9 C68 H68B 109.7
H68A C68 H68B 108.2
C58 O69 C70 108.8(4)
O69 C70 C16 110.2(5)
O69 C70 H70A 109.6
C16 C70 H70A 109.6
O69 C70 H70B 109.6
C16 C70 H70B 109.6
H70A C70 H70B 108.1
C37 O71 C72 112.3(5)
O71 C72 H72A 109.5
O71 C72 H72B 109.5
H72A C72 H72B 109.5
O71 C72 H72C 109.5
H72A C72 H72C 109.5
H72B C72 H72C 109.5
C51 O73 C74 114.2(6)
O73 C74 H74A 109.5
O73 C74 H74B 109.5
H74A C74 H74B 109.5
O73 C74 H74C 109.5
H74A C74 H74C 109.5
H74B C74 H74C 109.5
C65 O75 C76 113.4(5)
O75 C76 H76A 109.5
O75 C76 H76B 109.5
H76A C76 H76B 109.5
O75 C76 H76C 109.5
H76A C76 H76C 109.5
H76B C76 H76C 109.5
C79 C77 C80 117.8(14)
C79 C77 C28 110.3(10)
C80 C77 C28 117.3(8)
C79 C77 C78 99.9(15)
C80 C77 C78 101.1(15)
C28 C77 C78 108.0(7)
C77 C78 H78A 109.5
C77 C78 H78B 109.5
H78A C78 H78B 109.5
C77 C78 H78C 109.5
H78A C78 H78C 109.5
H78B C78 H78C 109.5
C77 C79 H79A 109.5
C77 C79 H79B 109.5
H79A C79 H79B 109.5
C77 C79 H79C 109.5
H79A C79 H79C 109.5
H79B C79 H79C 109.5
C77 C80 H80A 109.5
C77 C80 H80B 109.5
H80A C80 H80B 109.5
C77 C80 H80C 109.5
H80A C80 H80C 109.5
H80B C80 H80C 109.5
C84 C81 C82 104.5(9)
C84 C81 C34 109.9(7)
C82 C81 C34 110.9(6)
C84 C81 C83 114.6(11)
C82 C81 C83 107.7(8)
C34 C81 C83 109.1(7)
C81 C82 H82A 109.5
C81 C82 H82B 109.5
H82A C82 H82B 109.5
C81 C82 H82C 109.5
H82A C82 H82C 109.5
H82B C82 H82C 109.5
C81 C83 H83A 109.5
C81 C83 H83B 109.5
H83A C83 H83B 109.5
C81 C83 H83C 109.5
H83A C83 H83C 109.5
H83B C83 H83C 109.5
C81 C84 H84A 109.5
C81 C84 H84B 109.5
H84A C84 H84B 109.5
C81 C84 H84C 109.5
H84A C84 H84C 109.5
H84B C84 H84C 109.5
C86 C85 C88 114.9(12)
C86 C85 C41 108.2(10)
C88 C85 C41 111.5(8)
C86 C85 C87 105.1(10)
C88 C85 C87 106.1(8)
C41 C85 C87 110.8(8)
C85 C86 H86A 109.5
C85 C86 H86B 109.5
H86A C86 H86B 109.5
C85 C86 H86C 109.5
H86A C86 H86C 109.5
H86B C86 H86C 109.5
C85 C87 H87A 109.5
C85 C87 H87B 109.5
H87A C87 H87B 109.5
C85 C87 H87C 109.5
H87A C87 H87C 109.5
H87B C87 H87C 109.5
C85 C88 H88A 109.5
C85 C88 H88B 109.5
H88A C88 H88B 109.5
C85 C88 H88C 109.5
H88A C88 H88C 109.5
H88B C88 H88C 109.5
C90 C89 C92 116.5(17)
C90 C89 C48 117.3(15)
C92 C89 C48 110.0(13)
C90 C89 C91 110.7(16)
C92 C89 C91 91.9(19)
C48 C89 C91 107.0(12)
C89 C90 H90A 109.5
C89 C90 H90B 109.5
H90A C90 H90B 109.4
C89 C90 H90C 109.5
H90A C90 H90C 109.4
H90B C90 H90C 109.4
C89 C91 H91A 109.5
C89 C91 H91B 109.5
H91A C91 H91B 109.5
C89 C91 H91C 109.5
H91A C91 H91C 109.5
H91B C91 H91C 109.5
C89 C92 H92A 109.5
C89 C92 H92B 109.5
H92A C92 H92B 109.5
C89 C92 H92C 109.5
H92A C92 H92C 109.5
H92B C92 H92C 109.5
C96 C93 C95 111.8(16)
C96 C93 C55 109.3(10)
C95 C93 C55 112.2(8)
C96 C93 C94 111.4(15)
C95 C93 C94 99.8(12)
C55 C93 C94 112.1(8)
C93 C94 H94A 109.5
C93 C94 H94B 109.5
H94A C94 H94B 109.5
C93 C94 H94C 109.5
H94A C94 H94C 109.5
H94B C94 H94C 109.5
C93 C95 H95A 109.5
C93 C95 H95B 109.5
H95A C95 H95B 109.5
C93 C95 H95C 109.5
H95A C95 H95C 109.5
H95B C95 H95C 109.5
C93 C96 H96A 109.5
C93 C96 H96B 109.5
H96A C96 H96B 109.5
C93 C96 H96C 109.5
H96A C96 H96C 109.5
H96B C96 H96C 109.5
C99 C97 C100 115.1(12)
C99 C97 C62 108.5(7)
C100 C97 C62 108.5(8)
C99 C97 C98 107.9(9)
C100 C97 C98 106.3(9)
C62 C97 C98 110.5(10)
C97 C98 H98A 109.5
C97 C98 H98B 109.5
H98A C98 H98B 109.5
C97 C98 H98C 109.5
H98A C98 H98C 109.5
H98B C98 H98C 109.5
C97 C99 H99A 109.5
C97 C99 H99B 109.5
H99A C99 H99B 109.5
C97 C99 H99C 109.5
H99A C99 H99C 109.5
H99B C99 H99C 109.5
C97 C100 H10A 109.5
C97 C100 H10B 109.5
H10A C100 H10B 109.5
C97 C100 H10C 109.5
H10A C100 H10C 109.5
H10B C100 H10C 109.5
C102 N101 Cu 178.0(6)
N101 C102 C103 177.8(10)
C102 C103 H10D 109.5
C102 C103 H10E 109.5
H10D C103 H10E 109.5
C102 C103 H10F 109.5
H10D C103 H10F 109.5
H10E C103 H10F 109.5

loop_
_geom_bond_atom_site_label_1
_geom_bond_atom_site_label_2
_geom_bond_distance
Cu N101 1.916(5)
Cu N22 2.203(5)
Cu N8 2.300(6)
Cu N1 2.301(6)
Cu N15 2.381(5)
N1 C6 1.341(10)
N1 C2 1.376(9)
C2 C3 1.392(9)
C2 C23 1.488(9)
C3 C4 1.392(10)
C3 H3 0.9500
C4 C5 1.329(12)
C4 H4 0.9500
C5 C6 1.395(11)
C5 H5 0.9500
C6 C7 1.521(12)
C7 N22 1.454(10)
C7 H7A 0.9900
C7 H7B 0.9900
N8 C9 1.339(11)
N8 C13 1.389(13)
C9 C10 1.372(12)
C9 C68 1.503(13)
C10 C11 1.296(17)
C10 H10 0.9500
C11 C12 1.437(18)
C11 H11 0.9500
C12 C13 1.428(12)
C12 H12 0.9500
C13 C14 1.498(14)
C14 N22 1.488(10)
C14 H14A 0.9900
C14 H14B 0.9900
N15 C16 1.356(8)
N15 C20 1.370(9)
C16 C17 1.391(9)
C16 C70 1.485(8)
C17 C18 1.378(10)
C17 H17 0.9500
C18 C19 1.375(10)
C18 H18 0.9500
C19 C20 1.379(10)
C19 H19 0.9500
C20 C21 1.502(12)
C21 N22 1.473(10)
C21 H21A 0.9900
C21 H21B 0.9900
C23 O24 1.445(7)
C23 H23A 0.9900
C23 H23B 0.9900
O24 C25 1.415(8)
C25 C26 1.367(10)
C25 C30 1.399(9)
C26 C27 1.402(10)
C26 C66 1.535(9)
C27 C28 1.397(10)
C27 H27 0.9500
C28 C29 1.400(10)
C28 C77 1.535(12)
C29 C30 1.410(9)
C29 H29 0.9500
C30 C31 1.503(10)
C31 C32 1.502(8)
C31 H31A 0.9900
C31 H31B 0.9900
C32 C37 1.375(9)
C32 C33 1.393(9)
C33 C34 1.395(9)
C33 H33 0.9500
C34 C35 1.356(10)
C34 C81 1.535(9)
C35 C36 1.427(10)
C35 H35 0.9500
C36 C37 1.388(9)
C36 C38 1.496(10)
C37 O71 1.405(7)
C38 C39 1.491(13)
C38 H38A 0.9900
C38 H38B 0.9900
C39 C40 1.359(13)
C39 C44 1.422(10)
C40 C41 1.399(13)
C40 H40 0.9500
C41 C42 1.407(11)
C41 C85 1.516(12)
C42 C43 1.422(16)
C42 H42 0.9500
C43 C44 1.385(14)
C43 C45 1.511(11)
C44 O67 1.414(12)
C45 C46 1.494(15)
C45 H45A 0.9900
C45 H45B 0.9900
C46 C47 1.364(14)
C46 C51 1.386(12)
C47 C48 1.404(18)
C47 H47 0.9500
C48 C49 1.391(16)
C48 C89 1.554(16)
C49 C50 1.394(12)
C49 H49 0.9500
C50 C51 1.387(13)
C50 C52 1.454(12)
C51 O73 1.385(10)
C52 C53 1.549(12)
C52 H52A 0.9900
C52 H52B 0.9900
C53 C54 1.392(10)
C53 C58 1.393(10)
C54 C55 1.379(13)
C54 H54 0.9500
C55 C56 1.379(12)
C55 C93 1.556(10)
C56 C57 1.389(10)
C56 H56 0.9500
C57 C58 1.388(11)
C57 C59 1.518(10)
C58 O69 1.414(8)
C59 C60 1.526(12)
C59 H59A 0.9900
C59 H59B 0.9900
C60 C61 1.392(10)
C60 C65 1.395(11)
C61 C62 1.391(14)
C61 H61 0.9500
C62 C63 1.391(14)
C62 C97 1.557(10)
C63 C64 1.382(11)
C63 H63 0.9500
C64 C65 1.430(11)
C64 C66 1.480(12)
C65 O75 1.408(8)
C66 H66A 0.9900
C66 H66B 0.9900
O67 C68 1.412(9)
C68 H68A 0.9900
C68 H68B 0.9900
O69 C70 1.437(7)
C70 H70A 0.9900
C70 H70B 0.9900
O71 C72 1.445(8)
C72 H72A 0.9800
C72 H72B 0.9800
C72 H72C 0.9800
O73 C74 1.457(10)
C74 H74A 0.9800
C74 H74B 0.9800
C74 H74C 0.9800
O75 C76 1.447(8)
C76 H76A 0.9800
C76 H76B 0.9800
C76 H76C 0.9800
C77 C79 1.443(18)
C77 C80 1.468(17)
C77 C78 1.565(15)
C78 H78A 0.9800
C78 H78B 0.9800
C78 H78C 0.9800
C79 H79A 0.9800
C79 H79B 0.9800
C79 H79C 0.9800
C80 H80A 0.9800
C80 H80B 0.9800
C80 H80C 0.9800
C81 C84 1.527(12)
C81 C82 1.529(12)
C81 C83 1.559(12)
C82 H82A 0.9800
C82 H82B 0.9800
C82 H82C 0.9800
C83 H83A 0.9800
C83 H83B 0.9800
C83 H83C 0.9800
C84 H84A 0.9800
C84 H84B 0.9800
C84 H84C 0.9800
C85 C86 1.488(13)
C85 C88 1.505(13)
C85 C87 1.555(11)
C86 H86A 0.9800
C86 H86B 0.9800
C86 H86C 0.9800
C87 H87A 0.9800
C87 H87B 0.9800
C87 H87C 0.9800
C88 H88A 0.9800
C88 H88B 0.9800
C88 H88C 0.9800
C89 C90 1.487(17)
C89 C92 1.523(17)
C89 C91 1.64(3)
C90 H90A 0.9803
C90 H90B 0.9803
C90 H90C 0.9803
C91 H91A 0.9800
C91 H91B 0.9800
C91 H91C 0.9800
C92 H92A 0.9800
C92 H92B 0.9800
C92 H92C 0.9800
C93 C96 1.420(18)
C93 C95 1.464(13)
C93 C94 1.587(17)
C94 H94A 0.9800
C94 H94B 0.9800
C94 H94C 0.9800
C95 H95A 0.9800
C95 H95B 0.9800
C95 H95C 0.9800
C96 H96A 0.9800
C96 H96B 0.9800
C96 H96C 0.9800
C97 C99 1.503(13)
C97 C100 1.516(16)
C97 C98 1.558(18)
C98 H98A 0.9800
C98 H98B 0.9800
C98 H98C 0.9800
C99 H99A 0.9800
C99 H99B 0.9800
C99 H99C 0.9800
C100 H10A 0.9800
C100 H10B 0.9800
C100 H10C 0.9800
N101 C102 1.155(8)
C102 C103 1.446(11)
C103 H10D 0.9800
C103 H10E 0.9800
C103 H10F 0.9800
